data_4103115
loop_
_publ_author_name
'George R. Clark'
'Lauren A. Ferguson'
'Amy E. McIntosh'
'Tilo S\"ohnel'
'L. James Wright'

_publ_contact_author_address
;
Department of Chemistry
The University of Auckland
Private Bag 92019
Auckland 
New Zealand
;
_publ_contact_author_email lj.wright@auckland.ac.nz
_publ_contact_author_fax '0064 9 3737422'
_publ_contact_author_name 'Wright, L. James'
_publ_contact_author_phone '0064 9 3737599 Ext 88257'
_publ_section_title
;
 Functionalization of Metallabenzenes through Nucleophilic Aromatic
 Substitution of Hydrogen
;
_journal_name_full 'Journal of the American Chemical Society'
_journal_page_first 13443
_journal_page_last 13452
_journal_paper_doi 10.1021/ja105239t
_journal_volume 132
_journal_year 2010
_chemical_formula_moiety 'C48 H49 Ir N P2 S3 , C2 H4 Cl2 , F6 P'
_chemical_formula_sum 'C50 H53 Cl2 F6 Ir N P3 S3'
_chemical_formula_weight 1234.12
_chemical_name_systematic
; 
 ? 
;
_space_group_IT_number 14
_symmetry_cell_setting monoclinic
_symmetry_space_group_name_Hall '-P 2yn'
_symmetry_space_group_name_H-M 'P 1 21/n 1'
_atom_sites_solution_hydrogens geom
_atom_sites_solution_primary direct
_atom_sites_solution_secondary difmap
_audit_creation_method SHELXL-97
_cell_angle_alpha 90.00
_cell_angle_beta 101.6490(10)
_cell_angle_gamma 90.00
_cell_formula_units_Z 4
_cell_length_a 11.8600(3)
_cell_length_b 21.6582(5)
_cell_length_c 19.9376(5)
_cell_measurement_reflns_used 8217
_cell_measurement_temperature 89(2)
_cell_measurement_theta_max 27.88
_cell_measurement_theta_min 1.99
_cell_volume 5015.8(2)
_computing_cell_refinement 'SAINT (Siemens, 1995)'
_computing_data_collection 'SMART (Siemens, 1995)'
_computing_data_reduction SAINT
_computing_molecular_graphics 'Ortep-III (Burnett & Johnson, 1996)'
_computing_publication_material 'SHELXTL (Sheldrick, 2008)'
_computing_structure_refinement 'SHELXL97 (Sheldrick, 2008)'
_computing_structure_solution 'SHELXS97 (Sheldrick, 2008)'
_diffrn_ambient_temperature 89(2)
_diffrn_measured_fraction_theta_full 0.989
_diffrn_measured_fraction_theta_max 0.989
_diffrn_measurement_device_type 'Siemens SMART CCD'
_diffrn_measurement_method 'Area detector \w scans'
_diffrn_radiation_monochromator graphite
_diffrn_radiation_source 'fine-focus sealed tube'
_diffrn_radiation_type MoK\a
_diffrn_radiation_wavelength 0.71073
_diffrn_reflns_av_R_equivalents 0.0610
_diffrn_reflns_av_sigmaI/netI 0.0503
_diffrn_reflns_limit_h_max 15
_diffrn_reflns_limit_h_min -15
_diffrn_reflns_limit_k_max 28
_diffrn_reflns_limit_k_min -28
_diffrn_reflns_limit_l_max 25
_diffrn_reflns_limit_l_min -25
_diffrn_reflns_number 63733
_diffrn_reflns_theta_full 27.88
_diffrn_reflns_theta_max 27.88
_diffrn_reflns_theta_min 1.40
_diffrn_standards_decay_% <2%
_diffrn_standards_interval_count 0
_diffrn_standards_interval_time 0
_diffrn_standards_number 0
_exptl_absorpt_coefficient_mu 3.048
_exptl_absorpt_correction_T_max 0.7926
_exptl_absorpt_correction_T_min 0.4824
_exptl_absorpt_correction_type multi-scan
_exptl_absorpt_process_details 'SADABS; Sheldrick, 1996'
_exptl_crystal_colour brown
_exptl_crystal_density_diffrn 1.634
_exptl_crystal_density_method 'not measured'
_exptl_crystal_description needle
_exptl_crystal_F_000 2472
_exptl_crystal_size_max 0.28
_exptl_crystal_size_mid 0.14
_exptl_crystal_size_min 0.08
_refine_diff_density_max 1.573
_refine_diff_density_min -0.909
_refine_diff_density_rms 0.119
_refine_ls_extinction_method none
_refine_ls_goodness_of_fit_ref 1.008
_refine_ls_hydrogen_treatment constr
_refine_ls_matrix_type full
_refine_ls_number_parameters 599
_refine_ls_number_reflns 11847
_refine_ls_number_restraints 0
_refine_ls_restrained_S_all 1.008
_refine_ls_R_factor_all 0.0492
_refine_ls_R_factor_gt 0.0303
_refine_ls_shift/su_max 0.002
_refine_ls_shift/su_mean 0.000
_refine_ls_structure_factor_coef Fsqd
_refine_ls_weighting_details 'calc w=1/[\s^2^(Fo^2^)+(0.0256P)^2^+4.1096P] where P=(Fo^2^+2Fc^2^)/3'
_refine_ls_weighting_scheme calc
_refine_ls_wR_factor_gt 0.0615
_refine_ls_wR_factor_ref 0.0688
_reflns_number_gt 9353
_reflns_number_total 11847
_reflns_threshold_expression >2sigma(I)
_cod_data_source_file ja105239t_si_003_4.cif
_cod_data_source_block Compound_6
_cod_original_sg_symbol_Hall -p_2yn
_cod_database_code 4103115

loop_
_symmetry_equiv_pos_as_xyz
'x, y, z'
'-x+1/2, y+1/2, -z+1/2'
'-x, -y, -z'
'x-1/2, -y-1/2, z-1/2'

loop_
_atom_site_label
_atom_site_type_symbol
_atom_site_fract_x
_atom_site_fract_y
_atom_site_fract_z
_atom_site_U_iso_or_equiv
_atom_site_adp_type
_atom_site_occupancy
_atom_site_symmetry_multiplicity
_atom_site_calc_flag
_atom_site_refinement_flags
C1 C 0.6467(3) 0.22014(16) 0.56408(16) 0.0164(7) Uani 1 1 d .
C2 C 0.6820(3) 0.16262(16) 0.59129(17) 0.0197(7) Uani 1 1 d .
H2 H 0.7172 0.1610 0.6385 0.024 Uiso 1 1 calc R
C3 C 0.6704(3) 0.10757(16) 0.55548(17) 0.0214(7) Uani 1 1 d .
C4 C 0.6214(3) 0.10265(16) 0.48430(18) 0.0216(7) Uani 1 1 d .
H4 H 0.6173 0.0627 0.4642 0.026 Uiso 1 1 calc R
C5 C 0.5801(3) 0.15106(15) 0.44289(17) 0.0171(7) Uani 1 1 d .
H5 H 0.5540 0.1413 0.3959 0.020 Uiso 1 1 calc R
C6 C 0.7635(4) 0.26246(19) 0.69505(19) 0.0433(12) Uani 1 1 d .
H6A H 0.7177 0.2379 0.7210 0.065 Uiso 1 1 calc R
H6B H 0.7921 0.2995 0.7213 0.065 Uiso 1 1 calc R
H6C H 0.8288 0.2379 0.6869 0.065 Uiso 1 1 calc R
C7 C 0.7147(4) 0.04909(18) 0.5921(2) 0.0348(10) Uani 1 1 d .
H7A H 0.7894 0.0385 0.5813 0.052 Uiso 1 1 calc R
H7B H 0.6600 0.0155 0.5772 0.052 Uiso 1 1 calc R
H7C H 0.7236 0.0551 0.6416 0.052 Uiso 1 1 calc R
C8 C 0.4648(3) 0.35383(15) 0.39747(16) 0.0169(7) Uani 1 1 d .
C9 C 0.4086(3) 0.46205(16) 0.40373(18) 0.0258(8) Uani 1 1 d .
H9A H 0.4140 0.4534 0.4530 0.031 Uiso 1 1 calc R
H9B H 0.3336 0.4823 0.3862 0.031 Uiso 1 1 calc R
C10 C 0.5050(4) 0.50542(18) 0.3952(2) 0.0381(10) Uani 1 1 d .
H10A H 0.5794 0.4865 0.4149 0.057 Uiso 1 1 calc R
H10B H 0.4972 0.5444 0.4188 0.057 Uiso 1 1 calc R
H10C H 0.5008 0.5134 0.3464 0.057 Uiso 1 1 calc R
C11 C 0.3504(3) 0.40185(16) 0.29527(17) 0.0227(8) Uani 1 1 d .
H11A H 0.3882 0.3723 0.2690 0.027 Uiso 1 1 calc R
H11B H 0.3527 0.4432 0.2745 0.027 Uiso 1 1 calc R
C12 C 0.2262(3) 0.38266(18) 0.29122(19) 0.0294(9) Uani 1 1 d .
H12A H 0.2239 0.3408 0.3096 0.044 Uiso 1 1 calc R
H12B H 0.1851 0.3834 0.2433 0.044 Uiso 1 1 calc R
H12C H 0.1892 0.4114 0.3181 0.044 Uiso 1 1 calc R
C21 C 0.2906(3) 0.16436(15) 0.43284(17) 0.0174(7) Uani 1 1 d .
C22 C 0.3073(3) 0.15078(15) 0.36750(17) 0.0196(7) Uani 1 1 d .
H22 H 0.3701 0.1686 0.3515 0.024 Uiso 1 1 calc R
C23 C 0.2318(3) 0.11097(17) 0.32521(18) 0.0252(8) Uani 1 1 d .
H23 H 0.2439 0.1014 0.2807 0.030 Uiso 1 1 calc R
C24 C 0.1398(3) 0.08555(16) 0.34801(19) 0.0258(8) Uani 1 1 d .
H24 H 0.0884 0.0586 0.3190 0.031 Uiso 1 1 calc R
C25 C 0.1219(3) 0.09905(16) 0.41290(19) 0.0241(8) Uani 1 1 d .
H25 H 0.0588 0.0811 0.4286 0.029 Uiso 1 1 calc R
C26 C 0.1958(3) 0.13862(16) 0.45482(18) 0.0212(7) Uani 1 1 d .
H26 H 0.1824 0.1485 0.4990 0.025 Uiso 1 1 calc R
C31 C 0.2880(3) 0.28192(15) 0.49634(17) 0.0174(7) Uani 1 1 d .
C32 C 0.1896(3) 0.29079(17) 0.44616(19) 0.0245(8) Uani 1 1 d .
H32 H 0.1702 0.2615 0.4102 0.029 Uiso 1 1 calc R
C33 C 0.1191(3) 0.34164(18) 0.4477(2) 0.0327(9) Uani 1 1 d .
H33 H 0.0533 0.3474 0.4122 0.039 Uiso 1 1 calc R
C34 C 0.1432(3) 0.38357(18) 0.4998(2) 0.0320(9) Uani 1 1 d .
H34 H 0.0921 0.4169 0.5020 0.038 Uiso 1 1 calc R
C35 C 0.2439(3) 0.37709(17) 0.5501(2) 0.0294(9) Uani 1 1 d .
H35 H 0.2624 0.4067 0.5858 0.035 Uiso 1 1 calc R
C36 C 0.3161(3) 0.32739(16) 0.54743(18) 0.0232(8) Uani 1 1 d .
H36 H 0.3856 0.3239 0.5806 0.028 Uiso 1 1 calc R
C41 C 0.3969(3) 0.17308(15) 0.57208(16) 0.0163(7) Uani 1 1 d .
C42 C 0.4062(3) 0.20105(17) 0.63568(18) 0.0244(8) Uani 1 1 d .
H42 H 0.3959 0.2444 0.6384 0.029 Uiso 1 1 calc R
C43 C 0.4306(3) 0.16604(17) 0.69548(18) 0.0292(9) Uani 1 1 d .
H43 H 0.4356 0.1857 0.7386 0.035 Uiso 1 1 calc R
C44 C 0.4474(3) 0.10320(17) 0.69284(19) 0.0259(8) Uani 1 1 d .
H44 H 0.4663 0.0798 0.7339 0.031 Uiso 1 1 calc R
C45 C 0.4368(3) 0.07471(16) 0.63026(18) 0.0233(8) Uani 1 1 d .
H45 H 0.4470 0.0313 0.6281 0.028 Uiso 1 1 calc R
C46 C 0.4112(3) 0.10898(16) 0.57012(18) 0.0214(7) Uani 1 1 d .
H46 H 0.4032 0.0887 0.5272 0.026 Uiso 1 1 calc R
C51 C 0.8704(3) 0.23134(15) 0.50484(16) 0.0166(7) Uani 1 1 d .
C52 C 0.8888(3) 0.16776(15) 0.50653(17) 0.0189(7) Uani 1 1 d .
H52 H 0.8417 0.1422 0.4736 0.023 Uiso 1 1 calc R
C53 C 0.9750(3) 0.14120(17) 0.55558(18) 0.0226(8) Uani 1 1 d .
H53 H 0.9852 0.0977 0.5569 0.027 Uiso 1 1 calc R
C54 C 1.0456(3) 0.17825(18) 0.60243(19) 0.0299(9) Uani 1 1 d .
H54 H 1.1043 0.1604 0.6364 0.036 Uiso 1 1 calc R
C55 C 1.0304(4) 0.24128(18) 0.5995(2) 0.0375(10) Uani 1 1 d .
H55 H 1.0805 0.2669 0.6309 0.045 Uiso 1 1 calc R
C56 C 0.9429(3) 0.26795(18) 0.55143(19) 0.0292(9) Uani 1 1 d .
H56 H 0.9328 0.3115 0.5506 0.035 Uiso 1 1 calc R
C61 C 0.7827(3) 0.34158(15) 0.42794(17) 0.0169(7) Uani 1 1 d .
C62 C 0.7960(3) 0.38332(15) 0.48282(17) 0.0184(7) Uani 1 1 d .
H62 H 0.7814 0.3701 0.5257 0.022 Uiso 1 1 calc R
C63 C 0.8302(3) 0.44353(16) 0.47515(18) 0.0217(7) Uani 1 1 d .
H63 H 0.8403 0.4711 0.5130 0.026 Uiso 1 1 calc R
C64 C 0.8497(3) 0.46386(17) 0.41249(19) 0.0245(8) Uani 1 1 d .
H64 H 0.8751 0.5049 0.4075 0.029 Uiso 1 1 calc R
C65 C 0.8320(3) 0.42386(16) 0.35737(19) 0.0253(8) Uani 1 1 d .
H65 H 0.8433 0.4381 0.3141 0.030 Uiso 1 1 calc R
C66 C 0.7981(3) 0.36344(16) 0.36421(17) 0.0203(7) Uani 1 1 d .
H66 H 0.7853 0.3367 0.3256 0.024 Uiso 1 1 calc R
C71 C 0.7792(3) 0.22319(15) 0.36290(16) 0.0158(7) Uani 1 1 d .
C72 C 0.8938(3) 0.22044(15) 0.35546(17) 0.0186(7) Uani 1 1 d .
H72 H 0.9530 0.2366 0.3904 0.022 Uiso 1 1 calc R
C73 C 0.9216(3) 0.19414(16) 0.29710(18) 0.0222(7) Uani 1 1 d .
H73 H 0.9995 0.1926 0.2922 0.027 Uiso 1 1 calc R
C74 C 0.8355(3) 0.17019(16) 0.24628(18) 0.0254(8) Uani 1 1 d .
H74 H 0.8547 0.1520 0.2067 0.030 Uiso 1 1 calc R
C75 C 0.7219(3) 0.17264(16) 0.25295(17) 0.0231(8) Uani 1 1 d .
H75 H 0.6631 0.1560 0.2181 0.028 Uiso 1 1 calc R
C76 C 0.6937(3) 0.19947(15) 0.31082(17) 0.0197(7) Uani 1 1 d .
H76 H 0.6154 0.2016 0.3149 0.024 Uiso 1 1 calc R
C80 C 1.3004(3) 0.50027(19) 0.7991(2) 0.0351(9) Uani 1 1 d .
H80A H 1.2417 0.5320 0.8024 0.042 Uiso 1 1 calc R
H80B H 1.2729 0.4767 0.7564 0.042 Uiso 1 1 calc R
C81 C 1.3090(3) 0.45811(18) 0.85736(19) 0.0312(9) Uani 1 1 d .
H81A H 1.3658 0.4255 0.8536 0.037 Uiso 1 1 calc R
H81B H 1.2334 0.4379 0.8552 0.037 Uiso 1 1 calc R
N1 N 0.4133(2) 0.40340(13) 0.36702(14) 0.0193(6) Uani 1 1 d .
F1 F 1.06463(18) 0.46237(10) 0.73021(11) 0.0352(5) Uani 1 1 d .
F2 F 0.95303(17) 0.38059(9) 0.74652(11) 0.0300(5) Uani 1 1 d .
F3 F 0.98846(19) 0.40077(10) 0.64117(11) 0.0340(5) Uani 1 1 d .
F4 F 0.80947(18) 0.41642(10) 0.66264(12) 0.0365(5) Uani 1 1 d .
F5 F 0.92092(18) 0.49804(9) 0.64634(11) 0.0317(5) Uani 1 1 d .
F6 F 0.88593(19) 0.47833(10) 0.75158(11) 0.0340(5) Uani 1 1 d .
P1 P 0.38367(7) 0.21630(4) 0.49186(4) 0.01477(17) Uani 1 1 d .
P2 P 0.74914(7) 0.26072(4) 0.44018(4) 0.01394(16) Uani 1 1 d .
P3 P 0.93674(8) 0.43941(4) 0.69617(5) 0.02139(19) Uani 1 1 d .
S1 S 0.53389(7) 0.35168(4) 0.48162(4) 0.01679(17) Uani 1 1 d .
S2 S 0.46793(7) 0.28362(4) 0.35655(4) 0.01764(17) Uani 1 1 d .
S3 S 0.67500(8) 0.28485(4) 0.61392(4) 0.0246(2) Uani 1 1 d .
Ir1 Ir 0.566892(10) 0.240510(6) 0.467755(6) 0.01322(4) Uani 1 1 d .
Cl1 Cl 1.43147(8) 0.53834(5) 0.79274(5) 0.0327(2) Uani 1 1 d .
Cl2 Cl 1.35073(8) 0.49541(4) 0.93826(5) 0.0276(2) Uani 1 1 d .

loop_
_atom_site_aniso_label
_atom_site_aniso_U_11
_atom_site_aniso_U_22
_atom_site_aniso_U_33
_atom_site_aniso_U_23
_atom_site_aniso_U_13
_atom_site_aniso_U_12
C1 0.0097(15) 0.0248(19) 0.0149(16) 0.0010(13) 0.0031(12) 0.0006(13)
C2 0.0161(17) 0.027(2) 0.0159(17) 0.0016(13) 0.0037(13) 0.0017(14)
C3 0.0193(18) 0.025(2) 0.0209(18) 0.0034(14) 0.0057(14) 0.0072(14)
C4 0.0204(18) 0.0196(19) 0.0264(19) 0.0010(14) 0.0085(15) 0.0057(14)
C5 0.0106(16) 0.0230(19) 0.0187(17) 0.0005(13) 0.0056(13) -0.0014(13)
C6 0.070(3) 0.034(2) 0.0161(19) 0.0007(16) -0.015(2) -0.016(2)
C7 0.043(2) 0.032(2) 0.028(2) 0.0054(17) 0.0046(18) 0.0159(18)
C8 0.0118(16) 0.0214(19) 0.0174(17) -0.0001(13) 0.0029(13) -0.0013(13)
C9 0.031(2) 0.020(2) 0.0249(19) -0.0025(14) 0.0034(16) 0.0087(15)
C10 0.050(3) 0.026(2) 0.037(2) -0.0075(17) 0.007(2) -0.0050(19)
C11 0.028(2) 0.024(2) 0.0152(17) 0.0018(13) 0.0013(14) 0.0047(15)
C12 0.028(2) 0.033(2) 0.024(2) -0.0035(16) -0.0018(16) 0.0054(16)
C21 0.0124(16) 0.0167(18) 0.0216(18) -0.0001(13) 0.0002(13) 0.0018(13)
C22 0.0152(17) 0.0197(19) 0.0242(19) -0.0014(13) 0.0049(14) 0.0017(13)
C23 0.0222(19) 0.030(2) 0.0215(19) -0.0095(15) 0.0005(15) 0.0026(15)
C24 0.0173(18) 0.021(2) 0.035(2) -0.0063(15) -0.0040(15) -0.0009(14)
C25 0.0175(18) 0.021(2) 0.032(2) 0.0034(15) 0.0001(15) -0.0018(14)
C26 0.0177(18) 0.022(2) 0.0235(19) 0.0016(14) 0.0038(14) 0.0007(14)
C31 0.0132(16) 0.0190(18) 0.0216(18) 0.0009(13) 0.0075(13) 0.0025(13)
C32 0.0198(18) 0.025(2) 0.027(2) -0.0024(15) 0.0011(15) -0.0017(15)
C33 0.0156(19) 0.029(2) 0.049(3) 0.0022(18) -0.0040(17) -0.0016(15)
C34 0.021(2) 0.025(2) 0.052(3) 0.0014(18) 0.0129(18) 0.0039(16)
C35 0.034(2) 0.022(2) 0.034(2) -0.0052(16) 0.0118(17) -0.0006(16)
C36 0.0221(18) 0.025(2) 0.0225(19) -0.0013(14) 0.0049(14) 0.0016(15)
C41 0.0092(15) 0.0219(19) 0.0181(17) -0.0004(13) 0.0036(12) 0.0002(13)
C42 0.032(2) 0.021(2) 0.0214(19) 0.0011(14) 0.0082(15) -0.0006(15)
C43 0.043(2) 0.029(2) 0.0173(19) -0.0022(15) 0.0079(16) 0.0007(17)
C44 0.0205(19) 0.033(2) 0.0243(19) 0.0081(15) 0.0056(15) -0.0012(15)
C45 0.0205(18) 0.020(2) 0.029(2) 0.0052(14) 0.0042(15) 0.0007(14)
C46 0.0187(18) 0.024(2) 0.0211(18) -0.0008(14) 0.0036(14) -0.0012(14)
C51 0.0099(15) 0.0228(19) 0.0170(17) 0.0040(13) 0.0022(12) 0.0008(13)
C52 0.0143(16) 0.0212(19) 0.0206(18) 0.0012(13) 0.0021(13) 0.0002(13)
C53 0.0196(18) 0.023(2) 0.0245(19) 0.0044(14) 0.0037(14) 0.0045(14)
C54 0.025(2) 0.032(2) 0.028(2) 0.0074(16) -0.0071(16) 0.0044(16)
C55 0.038(2) 0.029(2) 0.036(2) -0.0021(17) -0.0147(18) -0.0037(18)
C56 0.028(2) 0.023(2) 0.031(2) -0.0001(15) -0.0064(16) -0.0006(16)
C61 0.0119(16) 0.0200(18) 0.0179(17) 0.0024(13) 0.0007(13) 0.0022(13)
C62 0.0176(17) 0.0183(18) 0.0187(17) 0.0025(13) 0.0020(13) 0.0003(13)
C63 0.0191(18) 0.0198(19) 0.0260(19) -0.0008(14) 0.0041(14) -0.0013(14)
C64 0.0221(19) 0.0186(19) 0.035(2) 0.0059(15) 0.0118(16) 0.0009(14)
C65 0.029(2) 0.024(2) 0.0253(19) 0.0098(15) 0.0113(15) 0.0064(15)
C66 0.0186(18) 0.023(2) 0.0202(18) 0.0023(14) 0.0052(14) 0.0028(14)
C71 0.0173(16) 0.0155(17) 0.0149(16) 0.0041(12) 0.0039(13) 0.0022(13)
C72 0.0162(17) 0.0207(18) 0.0190(17) 0.0030(13) 0.0037(13) 0.0006(13)
C73 0.0228(18) 0.0226(19) 0.0241(19) 0.0057(14) 0.0115(15) 0.0036(14)
C74 0.040(2) 0.021(2) 0.0187(18) 0.0002(14) 0.0141(16) 0.0028(16)
C75 0.031(2) 0.0197(19) 0.0162(18) 0.0010(13) -0.0010(15) 0.0004(15)
C76 0.0212(18) 0.0190(18) 0.0182(17) 0.0010(13) 0.0022(14) -0.0002(14)
C80 0.030(2) 0.040(3) 0.035(2) -0.0009(18) 0.0033(18) -0.0055(18)
C81 0.030(2) 0.030(2) 0.033(2) -0.0089(17) 0.0051(17) -0.0103(17)
N1 0.0205(15) 0.0185(16) 0.0179(15) 0.0000(11) 0.0014(12) 0.0025(12)
F1 0.0263(12) 0.0347(13) 0.0414(14) -0.0023(10) -0.0009(10) -0.0111(10)
F2 0.0309(12) 0.0258(12) 0.0320(12) 0.0077(9) 0.0031(9) -0.0013(9)
F3 0.0420(14) 0.0331(13) 0.0284(12) -0.0044(9) 0.0106(10) 0.0050(10)
F4 0.0245(12) 0.0368(14) 0.0435(14) 0.0029(10) -0.0046(10) -0.0066(10)
F5 0.0347(13) 0.0269(12) 0.0353(13) 0.0095(9) 0.0111(10) 0.0026(9)
F6 0.0420(14) 0.0289(13) 0.0357(13) -0.0053(10) 0.0186(11) -0.0038(10)
P1 0.0119(4) 0.0165(4) 0.0164(4) -0.0009(3) 0.0039(3) 0.0002(3)
P2 0.0119(4) 0.0156(4) 0.0142(4) 0.0008(3) 0.0023(3) 0.0000(3)
P3 0.0213(5) 0.0198(5) 0.0225(5) 0.0001(4) 0.0031(4) -0.0037(4)
S1 0.0160(4) 0.0180(4) 0.0159(4) -0.0010(3) 0.0019(3) 0.0011(3)
S2 0.0174(4) 0.0179(4) 0.0162(4) -0.0004(3) 0.0000(3) 0.0020(3)
S3 0.0341(5) 0.0220(5) 0.0151(4) 0.0004(3) -0.0014(4) -0.0075(4)
Ir1 0.01094(6) 0.01574(7) 0.01283(6) 0.00016(5) 0.00205(4) 0.00020(5)
Cl1 0.0287(5) 0.0341(6) 0.0367(5) 0.0001(4) 0.0098(4) -0.0013(4)
Cl2 0.0292(5) 0.0264(5) 0.0266(5) -0.0022(4) 0.0038(4) -0.0039(4)

loop_
_atom_type_symbol
_atom_type_description
_atom_type_scat_dispersion_real
_atom_type_scat_dispersion_imag
_atom_type_scat_source
C C 0.0033 0.0016 'International Tables Vol C Tables 4.2.6.8 and 6.1.1.4'
H H 0.0000 0.0000 'International Tables Vol C Tables 4.2.6.8 and 6.1.1.4'
N N 0.0061 0.0033 'International Tables Vol C Tables 4.2.6.8 and 6.1.1.4'
F F 0.0171 0.0103 'International Tables Vol C Tables 4.2.6.8 and 6.1.1.4'
P P 0.1023 0.0942 'International Tables Vol C Tables 4.2.6.8 and 6.1.1.4'
S S 0.1246 0.1234 'International Tables Vol C Tables 4.2.6.8 and 6.1.1.4'
Ir Ir -1.4442 7.9887 'International Tables Vol C Tables 4.2.6.8 and 6.1.1.4'
Cl Cl 0.1484 0.1585 'International Tables Vol C Tables 4.2.6.8 and 6.1.1.4'

loop_
_geom_angle_atom_site_label_1
_geom_angle_atom_site_label_2
_geom_angle_atom_site_label_3
_geom_angle
C2 C1 S3 120.0(3)
C2 C1 Ir1 128.0(3)
S3 C1 Ir1 111.96(17)
C3 C2 C1 125.5(3)
C3 C2 H2 117.2
C1 C2 H2 117.2
C2 C3 C4 123.9(3)
C2 C3 C7 119.2(3)
C4 C3 C7 116.9(3)
C5 C4 C3 124.8(3)
C5 C4 H4 117.6
C3 C4 H4 117.6
C4 C5 Ir1 128.8(3)
C4 C5 H5 115.6
Ir1 C5 H5 115.6
S3 C6 H6A 109.5
S3 C6 H6B 109.5
H6A C6 H6B 109.5
S3 C6 H6C 109.5
H6A C6 H6C 109.5
H6B C6 H6C 109.5
C3 C7 H7A 109.5
C3 C7 H7B 109.5
H7A C7 H7B 109.5
C3 C7 H7C 109.5
H7A C7 H7C 109.5
H7B C7 H7C 109.5
N1 C8 S1 123.9(3)
N1 C8 S2 123.4(3)
S1 C8 S2 112.73(19)
N1 C9 C10 111.9(3)
N1 C9 H9A 109.2
C10 C9 H9A 109.2
N1 C9 H9B 109.2
C10 C9 H9B 109.2
H9A C9 H9B 107.9
C9 C10 H10A 109.5
C9 C10 H10B 109.5
H10A C10 H10B 109.5
C9 C10 H10C 109.5
H10A C10 H10C 109.5
H10B C10 H10C 109.5
N1 C11 C12 110.7(3)
N1 C11 H11A 109.5
C12 C11 H11A 109.5
N1 C11 H11B 109.5
C12 C11 H11B 109.5
H11A C11 H11B 108.1
C11 C12 H12A 109.5
C11 C12 H12B 109.5
H12A C12 H12B 109.5
C11 C12 H12C 109.5
H12A C12 H12C 109.5
H12B C12 H12C 109.5
C22 C21 C26 118.9(3)
C22 C21 P1 123.6(3)
C26 C21 P1 117.5(3)
C21 C22 C23 120.2(3)
C21 C22 H22 119.9
C23 C22 H22 119.9
C24 C23 C22 120.0(3)
C24 C23 H23 120.0
C22 C23 H23 120.0
C23 C24 C25 120.3(3)
C23 C24 H24 119.8
C25 C24 H24 119.8
C26 C25 C24 119.9(3)
C26 C25 H25 120.1
C24 C25 H25 120.1
C25 C26 C21 120.6(3)
C25 C26 H26 119.7
C21 C26 H26 119.7
C32 C31 C36 117.8(3)
C32 C31 P1 120.7(3)
C36 C31 P1 121.3(3)
C33 C32 C31 121.1(3)
C33 C32 H32 119.4
C31 C32 H32 119.4
C34 C33 C32 120.7(4)
C34 C33 H33 119.7
C32 C33 H33 119.7
C33 C34 C35 119.6(4)
C33 C34 H34 120.2
C35 C34 H34 120.2
C36 C35 C34 119.7(4)
C36 C35 H35 120.2
C34 C35 H35 120.2
C35 C36 C31 121.0(3)
C35 C36 H36 119.5
C31 C36 H36 119.5
C42 C41 C46 118.0(3)
C42 C41 P1 123.4(3)
C46 C41 P1 118.1(2)
C41 C42 C43 120.6(3)
C41 C42 H42 119.7
C43 C42 H42 119.7
C44 C43 C42 120.7(3)
C44 C43 H43 119.6
C42 C43 H43 119.6
C45 C44 C43 119.4(3)
C45 C44 H44 120.3
C43 C44 H44 120.3
C44 C45 C46 120.5(3)
C44 C45 H45 119.8
C46 C45 H45 119.8
C45 C46 C41 120.8(3)
C45 C46 H46 119.6
C41 C46 H46 119.6
C56 C51 C52 118.5(3)
C56 C51 P2 124.4(3)
C52 C51 P2 117.1(2)
C53 C52 C51 121.1(3)
C53 C52 H52 119.5
C51 C52 H52 119.5
C54 C53 C52 119.7(3)
C54 C53 H53 120.1
C52 C53 H53 120.1
C55 C54 C53 119.5(3)
C55 C54 H54 120.3
C53 C54 H54 120.3
C54 C55 C56 121.0(4)
C54 C55 H55 119.5
C56 C55 H55 119.5
C51 C56 C55 120.2(4)
C51 C56 H56 119.9
C55 C56 H56 119.9
C66 C61 C62 118.3(3)
C66 C61 P2 121.2(3)
C62 C61 P2 120.5(2)
C63 C62 C61 120.7(3)
C63 C62 H62 119.7
C61 C62 H62 119.7
C62 C63 C64 120.3(3)
C62 C63 H63 119.8
C64 C63 H63 119.8
C65 C64 C63 119.4(3)
C65 C64 H64 120.3
C63 C64 H64 120.3
C64 C65 C66 121.0(3)
C64 C65 H65 119.5
C66 C65 H65 119.5
C65 C66 C61 120.1(3)
C65 C66 H66 119.9
C61 C66 H66 119.9
C76 C71 C72 118.8(3)
C76 C71 P2 123.5(2)
C72 C71 P2 117.7(2)
C73 C72 C71 120.4(3)
C73 C72 H72 119.8
C71 C72 H72 119.8
C74 C73 C72 120.0(3)
C74 C73 H73 120.0
C72 C73 H73 120.0
C75 C74 C73 120.3(3)
C75 C74 H74 119.9
C73 C74 H74 119.9
C74 C75 C76 119.9(3)
C74 C75 H75 120.1
C76 C75 H75 120.1
C75 C76 C71 120.7(3)
C75 C76 H76 119.6
C71 C76 H76 119.6
C81 C80 Cl1 115.0(3)
C81 C80 H80A 108.5
Cl1 C80 H80A 108.5
C81 C80 H80B 108.5
Cl1 C80 H80B 108.5
H80A C80 H80B 107.5
C80 C81 Cl2 113.4(3)
C80 C81 H81A 108.9
Cl2 C81 H81A 108.9
C80 C81 H81B 108.9
Cl2 C81 H81B 108.9
H81A C81 H81B 107.7
C8 N1 C9 122.2(3)
C8 N1 C11 121.6(3)
C9 N1 C11 116.1(3)
C21 P1 C31 102.10(15)
C21 P1 C41 100.48(15)
C31 P1 C41 107.38(15)
C21 P1 Ir1 117.59(11)
C31 P1 Ir1 116.04(11)
C41 P1 Ir1 111.61(10)
C61 P2 C71 103.16(15)
C61 P2 C51 105.36(15)
C71 P2 C51 100.23(15)
C61 P2 Ir1 116.20(11)
C71 P2 Ir1 116.86(11)
C51 P2 Ir1 113.14(10)
F3 P3 F5 90.15(12)
F3 P3 F6 179.54(14)
F5 P3 F6 89.85(12)
F3 P3 F4 90.61(13)
F5 P3 F4 90.29(12)
F6 P3 F4 89.85(13)
F3 P3 F2 89.94(12)
F5 P3 F2 179.77(15)
F6 P3 F2 90.05(12)
F4 P3 F2 89.91(12)
F3 P3 F1 89.51(12)
F5 P3 F1 89.95(12)
F6 P3 F1 90.03(12)
F4 P3 F1 179.73(15)
F2 P3 F1 89.85(12)
C8 S1 Ir1 88.40(12)
C8 S2 Ir1 87.75(11)
C1 S3 C6 108.07(18)
C1 Ir1 C5 88.80(13)
C1 Ir1 P2 89.24(9)
C5 Ir1 P2 90.04(9)
C1 Ir1 P1 91.81(9)
C5 Ir1 P1 87.55(9)
P2 Ir1 P1 177.35(3)
C1 Ir1 S1 99.32(10)
C5 Ir1 S1 171.82(10)
P2 Ir1 S1 91.06(3)
P1 Ir1 S1 91.17(3)
C1 Ir1 S2 170.31(10)
C5 Ir1 S2 100.90(10)
P2 Ir1 S2 90.70(3)
P1 Ir1 S2 88.67(3)
S1 Ir1 S2 70.99(3)

loop_
_geom_bond_atom_site_label_1
_geom_bond_atom_site_label_2
_geom_bond_distance
C1 C2 1.389(5)
C1 S3 1.712(3)
C1 Ir1 2.011(3)
C2 C3 1.382(5)
C2 H2 0.9500
C3 C4 1.425(5)
C3 C7 1.503(5)
C4 C5 1.363(4)
C4 H4 0.9500
C5 Ir1 2.014(3)
C5 H5 0.9500
C6 S3 1.808(4)
C6 H6A 0.9800
C6 H6B 0.9800
C6 H6C 0.9800
C7 H7A 0.9800
C7 H7B 0.9800
C7 H7C 0.9800
C8 N1 1.320(4)
C8 S1 1.713(3)
C8 S2 1.730(3)
C9 N1 1.473(4)
C9 C10 1.516(5)
C9 H9A 0.9900
C9 H9B 0.9900
C10 H10A 0.9800
C10 H10B 0.9800
C10 H10C 0.9800
C11 N1 1.474(4)
C11 C12 1.517(5)
C11 H11A 0.9900
C11 H11B 0.9900
C12 H12A 0.9800
C12 H12B 0.9800
C12 H12C 0.9800
C21 C22 1.388(5)
C21 C26 1.402(4)
C21 P1 1.828(3)
C22 C23 1.396(5)
C22 H22 0.9500
C23 C24 1.379(5)
C23 H23 0.9500
C24 C25 1.384(5)
C24 H24 0.9500
C25 C26 1.381(5)
C25 H25 0.9500
C26 H26 0.9500
C31 C32 1.389(5)
C31 C36 1.408(5)
C31 P1 1.832(3)
C32 C33 1.387(5)
C32 H32 0.9500
C33 C34 1.366(5)
C33 H33 0.9500
C34 C35 1.402(5)
C34 H34 0.9500
C35 C36 1.383(5)
C35 H35 0.9500
C36 H36 0.9500
C41 C42 1.389(5)
C41 C46 1.400(5)
C41 P1 1.832(3)
C42 C43 1.393(5)
C42 H42 0.9500
C43 C44 1.378(5)
C43 H43 0.9500
C44 C45 1.375(5)
C44 H44 0.9500
C45 C46 1.391(5)
C45 H45 0.9500
C46 H46 0.9500
C51 C56 1.381(5)
C51 C52 1.394(5)
C51 P2 1.840(3)
C52 C53 1.388(5)
C52 H52 0.9500
C53 C54 1.379(5)
C53 H53 0.9500
C54 C55 1.377(5)
C54 H54 0.9500
C55 C56 1.389(5)
C55 H55 0.9500
C56 H56 0.9500
C61 C66 1.402(4)
C61 C62 1.403(4)
C61 P2 1.823(3)
C62 C63 1.383(5)
C62 H62 0.9500
C63 C64 1.388(5)
C63 H63 0.9500
C64 C65 1.382(5)
C64 H64 0.9500
C65 C66 1.384(5)
C65 H65 0.9500
C66 H66 0.9500
C71 C76 1.395(4)
C71 C72 1.397(4)
C71 P2 1.840(3)
C72 C73 1.394(5)
C72 H72 0.9500
C73 C74 1.386(5)
C73 H73 0.9500
C74 C75 1.381(5)
C74 H74 0.9500
C75 C76 1.392(5)
C75 H75 0.9500
C76 H76 0.9500
C80 C81 1.465(5)
C80 Cl1 1.786(4)
C80 H80A 0.9900
C80 H80B 0.9900
C81 Cl2 1.782(4)
C81 H81A 0.9900
C81 H81B 0.9900
F1 P3 1.610(2)
F2 P3 1.609(2)
F3 P3 1.597(2)
F4 P3 1.602(2)
F5 P3 1.600(2)
F6 P3 1.601(2)
P1 Ir1 2.3770(8)
P2 Ir1 2.3761(8)
S1 Ir1 2.4638(8)
S2 Ir1 2.4727(8)
